data_7201222
loop_
_publ_author_name
'Trewin, Abbie'
'Cooper, Andrew I.'

_publ_section_title
;
 Predicting microporous crystalline polyimides
;
_journal_issue 9
_journal_name_full CrystEngComm
_journal_page_first 1819
_journal_paper_doi 10.1039/b906280g
_journal_volume 11
_journal_year 2009
_space_group_IT_number 1
_symmetry_cell_setting triclinic
_symmetry_Int_Tables_number 1
_symmetry_space_group_name_Hall 'P 1'
_symmetry_space_group_name_H-M 'P 1'
_audit_creation_date 2009-05-01
_audit_creation_method 'Materials Studio'
_cell_angle_alpha 90.8549
_cell_angle_beta 109.0271
_cell_angle_gamma 90.6172
_cell_length_a 30.1989
_cell_length_b 25.0099
_cell_length_c 4.4887
_cell_volume 3204.167
_cod_data_source_file b906280g.txt
_cod_data_source_block B4-
_cod_original_sg_symbol_H-M P1
_cod_struct_determination_method theoretical
_cod_database_code 7201222

loop_
_symmetry_equiv_pos_as_xyz
x,y,z

loop_
_atom_site_label
_atom_site_type_symbol
_atom_site_fract_x
_atom_site_fract_y
_atom_site_fract_z
_atom_site_U_iso_or_equiv
_atom_site_adp_type
_atom_site_occupancy
C1 C -1.98230 0.54413 0.19787 0.00000 Uiso 1.00
C2 C -1.95704 0.49985 0.17643 0.00000 Uiso 1.00
C3 C -1.97473 0.44853 0.10433 0.00000 Uiso 1.00
C4 C -2.02368 0.44110 0.04527 0.00000 Uiso 1.00
C5 C -2.05096 0.48414 0.09490 0.00000 Uiso 1.00
C6 C -2.03037 0.53611 0.15825 0.00000 Uiso 1.00
C7 C -2.04705 0.39168 -0.06573 0.00000 Uiso 1.00
C8 C -2.09235 0.38316 -0.07833 0.00000 Uiso 1.00
C9 C -2.11900 0.42456 -0.00538 0.00000 Uiso 1.00
C10 C -2.09799 0.47619 0.06613 0.00000 Uiso 1.00
C11 C -2.12661 0.52041 0.07762 0.00000 Uiso 1.00
C12 C -2.10573 0.57216 0.12296 0.00000 Uiso 1.00
C13 C -2.05917 0.57948 0.17398 0.00000 Uiso 1.00
C14 C -2.16657 0.41654 -0.02711 0.00000 Uiso 1.00
C15 C -2.19133 0.46054 0.00901 0.00000 Uiso 1.00
C16 C -2.17485 0.51230 0.03862 0.00000 Uiso 1.00
H17 H -2.10783 0.34308 -0.14714 0.00000 Uiso 1.00
H18 H -2.04491 0.62043 0.22119 0.00000 Uiso 1.00
N19 N -2.19198 0.36707 -0.10936 0.00000 Uiso 1.00
N20 N -1.95851 0.59494 0.26184 0.00000 Uiso 1.00
N21 N -2.20780 0.55431 0.00986 0.00000 Uiso 1.00
N22 N -1.94304 0.40662 0.08710 0.00000 Uiso 1.00
H23 H -1.91930 0.50647 0.22232 0.00000 Uiso 1.00
H24 H -2.02841 0.35806 -0.12814 0.00000 Uiso 1.00
H25 H -2.12611 0.60815 0.12281 0.00000 Uiso 1.00
H26 H -2.22840 0.45450 -0.01202 0.00000 Uiso 1.00
C27 C -1.93361 0.67780 0.06013 0.00000 Uiso 1.00
C28 C -1.88923 0.67456 0.28672 0.00000 Uiso 1.00
C29 C -1.85303 0.71009 0.28139 0.00000 Uiso 1.00
C30 C -1.86201 0.75199 0.06478 0.00000 Uiso 1.00
C31 C -1.90834 0.75651 -0.14523 0.00000 Uiso 1.00
C32 C -1.94277 0.71941 -0.15120 0.00000 Uiso 1.00
C33 C -1.80665 0.69925 0.46584 0.00000 Uiso 1.00
C34 C -1.79892 0.65918 0.69494 0.00000 Uiso 1.00
C35 C -1.83519 0.62740 0.71537 0.00000 Uiso 1.00
C36 C -1.88014 0.63423 0.50953 0.00000 Uiso 1.00
H37 H -1.91714 0.78715 -0.32716 0.00000 Uiso 1.00
H38 H -1.97750 0.72328 -0.33082 0.00000 Uiso 1.00
H39 H -1.76360 0.65083 0.85417 0.00000 Uiso 1.00
H40 H -1.82748 0.59621 0.89473 0.00000 Uiso 1.00
C41 C -1.82393 0.78305 0.03391 0.00000 Uiso 1.00
C42 C -1.77766 0.76611 0.18033 0.00000 Uiso 1.00
C43 C -1.74103 0.78720 0.08603 0.00000 Uiso 1.00
C44 C -1.74882 0.82975 -0.12241 0.00000 Uiso 1.00
C45 C -1.79372 0.84947 -0.24606 0.00000 Uiso 1.00
C46 C -1.83050 0.82693 -0.17044 0.00000 Uiso 1.00
C47 C -1.69753 0.76250 0.18007 0.00000 Uiso 1.00
C48 C -1.68950 0.71914 0.37765 0.00000 Uiso 1.00
C49 C -1.72407 0.70037 0.48731 0.00000 Uiso 1.00
C50 C -1.76908 0.72329 0.39029 0.00000 Uiso 1.00
H51 H -1.80104 0.88294 -0.41088 0.00000 Uiso 1.00
H52 H -1.86559 0.84274 -0.28654 0.00000 Uiso 1.00
H53 H -1.65531 0.69940 0.45435 0.00000 Uiso 1.00
H54 H -1.71611 0.66538 0.63935 0.00000 Uiso 1.00
C55 C -1.70948 0.85323 -0.21854 0.00000 Uiso 1.00
C56 C -1.65972 0.78010 0.05533 0.00000 Uiso 1.00
C57 C -1.97034 0.63501 0.03095 0.00000 Uiso 1.00
C58 C -1.91822 0.59747 0.52961 0.00000 Uiso 1.00
O59 O -1.71450 0.88827 -0.41087 0.00000 Uiso 1.00
O60 O -1.62760 0.75105 0.05814 0.00000 Uiso 1.00
O61 O -2.00723 0.63311 -0.18447 0.00000 Uiso 1.00
O62 O -1.91447 0.56952 0.75548 0.00000 Uiso 1.00
C63 C -1.87012 0.38429 -0.02346 0.00000 Uiso 1.00
C64 C -1.86825 0.33451 0.11479 0.00000 Uiso 1.00
C65 C -1.83146 0.29975 0.12375 0.00000 Uiso 1.00
C66 C -1.79467 0.31725 0.01901 0.00000 Uiso 1.00
C67 C -1.79674 0.36920 -0.10431 0.00000 Uiso 1.00
C68 C -1.83423 0.40142 -0.12971 0.00000 Uiso 1.00
C69 C -1.83310 0.24649 0.21718 0.00000 Uiso 1.00
C70 C -1.86920 0.23222 0.33933 0.00000 Uiso 1.00
C71 C -1.90316 0.26801 0.35026 0.00000 Uiso 1.00
C72 C -1.90347 0.31934 0.23688 0.00000 Uiso 1.00
H73 H -1.77023 0.38445 -0.20145 0.00000 Uiso 1.00
H74 H -1.83505 0.44078 -0.23784 0.00000 Uiso 1.00
H75 H -1.87142 0.19183 0.42663 0.00000 Uiso 1.00
H76 H -1.93011 0.25462 0.45015 0.00000 Uiso 1.00
C77 C -1.75933 0.28117 0.00676 0.00000 Uiso 1.00
C78 C -1.76430 0.22660 0.06261 0.00000 Uiso 1.00
C79 C -1.73528 0.18936 -0.01718 0.00000 Uiso 1.00
C80 C -1.70036 0.20675 -0.13718 0.00000 Uiso 1.00
C81 C -1.69373 0.26064 -0.17492 0.00000 Uiso 1.00
C82 C -1.72194 0.29741 -0.09801 0.00000 Uiso 1.00
C83 C -1.74271 0.13434 0.00246 0.00000 Uiso 1.00
C84 C -1.77862 0.11668 0.10631 0.00000 Uiso 1.00
C85 C -1.80676 0.15288 0.19155 0.00000 Uiso 1.00
C86 C -1.80100 0.20882 0.16735 0.00000 Uiso 1.00
H87 H -1.66637 0.27489 -0.26840 0.00000 Uiso 1.00
H88 H -1.71579 0.33949 -0.14001 0.00000 Uiso 1.00
H89 H -1.78515 0.07364 0.12499 0.00000 Uiso 1.00
H90 H -1.83519 0.13661 0.26744 0.00000 Uiso 1.00
C91 C -1.67084 0.16690 -0.23249 0.00000 Uiso 1.00
C92 C -1.71262 0.09558 -0.10291 0.00000 Uiso 1.00
C93 C -1.91106 0.41985 -0.07051 0.00000 Uiso 1.00
C94 C -1.94057 0.35833 0.25436 0.00000 Uiso 1.00
O95 O -1.65083 0.17553 -0.42290 0.00000 Uiso 1.00
O96 O -1.72567 0.05126 -0.21248 0.00000 Uiso 1.00
O97 O -1.91617 0.45911 -0.23286 0.00000 Uiso 1.00
O98 O -1.96628 0.35020 0.40877 0.00000 Uiso 1.00
C99 C -0.62630 2.08754 -0.03278 0.00000 Uiso 1.00
C100 C -0.58517 2.11479 -0.01316 0.00000 Uiso 1.00
C101 C -0.54494 2.09142 -0.02834 0.00000 Uiso 1.00
C102 C -0.54593 2.03512 -0.06984 0.00000 Uiso 1.00
C103 C -0.58383 2.00476 -0.03676 0.00000 Uiso 1.00
C104 C -0.62156 2.03151 0.01906 0.00000 Uiso 1.00
C105 C -0.51034 2.00784 -0.15026 0.00000 Uiso 1.00
C106 C -0.50998 1.95338 -0.16481 0.00000 Uiso 1.00
C107 C -0.54537 1.92243 -0.10141 0.00000 Uiso 1.00
C108 C -0.58307 1.94916 -0.04660 0.00000 Uiso 1.00
C109 C -0.61928 1.91858 0.00681 0.00000 Uiso 1.00
C110 C -0.64861 1.94585 0.14799 0.00000 Uiso 1.00
C111 C -0.64915 2.00057 0.15899 0.00000 Uiso 1.00
C112 C -0.54540 1.86588 -0.11224 0.00000 Uiso 1.00
C113 C -0.58672 1.83956 -0.13283 0.00000 Uiso 1.00
C114 C -0.62414 1.86282 -0.07204 0.00000 Uiso 1.00
H115 H -0.48149 1.93411 -0.22625 0.00000 Uiso 1.00
H116 H -0.67392 2.01924 0.26040 0.00000 Uiso 1.00
N117 N -0.50499 1.83644 -0.11284 0.00000 Uiso 1.00
N118 N -0.66878 2.11765 -0.08319 0.00000 Uiso 1.00
N119 N -0.66459 1.83201 -0.06804 0.00000 Uiso 1.00
N120 N -0.50525 2.12348 -0.02585 0.00000 Uiso 1.00
H121 H -0.58452 2.15872 0.00298 0.00000 Uiso 1.00
H122 H -0.48156 2.02975 -0.19542 0.00000 Uiso 1.00
H123 H -0.67403 1.92405 0.23053 0.00000 Uiso 1.00
H124 H -0.58786 1.79642 -0.18160 0.00000 Uiso 1.00
C125 C -0.46967 2.19446 -0.25494 0.00000 Uiso 1.00
C126 C -0.42480 2.18018 -0.06607 0.00000 Uiso 1.00
C127 C -0.38515 2.20703 -0.09491 0.00000 Uiso 1.00
C128 C -0.39091 2.24916 -0.30795 0.00000 Uiso 1.00
C129 C -0.43696 2.26378 -0.48520 0.00000 Uiso 1.00
C130 C -0.47529 2.23655 -0.46032 0.00000 Uiso 1.00
C131 C -0.33980 2.19243 0.09216 0.00000 Uiso 1.00
C132 C -0.33594 2.14993 0.30312 0.00000 Uiso 1.00
C133 C -0.37495 2.12471 0.33374 0.00000 Uiso 1.00
C134 C -0.41957 2.13954 0.15270 0.00000 Uiso 1.00
H135 H -0.44384 2.29675 -0.65177 0.00000 Uiso 1.00
H136 H -0.51033 2.24900 -0.60842 0.00000 Uiso 1.00
H137 H -0.30172 2.13658 0.45657 0.00000 Uiso 1.00
H138 H -0.36970 2.09274 0.50735 0.00000 Uiso 1.00
C139 C -0.35108 2.27626 -0.33802 0.00000 Uiso 1.00
C140 C -0.30595 2.26400 -0.13705 0.00000 Uiso 1.00
C141 C -0.26717 2.29564 -0.13942 0.00000 Uiso 1.00
C142 C -0.27307 2.33605 -0.35973 0.00000 Uiso 1.00
C143 C -0.31707 2.34607 -0.56990 0.00000 Uiso 1.00
C144 C -0.35540 2.31697 -0.56059 0.00000 Uiso 1.00
C145 C -0.22281 2.28737 0.07980 0.00000 Uiso 1.00
C146 C -0.21680 2.24529 0.28589 0.00000 Uiso 1.00
C147 C -0.25411 2.21273 0.28194 0.00000 Uiso 1.00
C148 C -0.29999 2.22184 0.07602 0.00000 Uiso 1.00
H149 H -0.32230 2.37751 -0.74663 0.00000 Uiso 1.00
H150 H -0.38929 2.32725 -0.73172 0.00000 Uiso 1.00
H151 H -0.18225 2.23733 0.45918 0.00000 Uiso 1.00
H152 H -0.24705 2.18100 0.45684 0.00000 Uiso 1.00
C153 C -0.23257 2.36931 -0.37381 0.00000 Uiso 1.00
C154 C -0.18219 2.32460 0.10349 0.00000 Uiso 1.00
C155 C -0.51246 2.16472 -0.24630 0.00000 Uiso 1.00
C156 C -0.46138 2.11224 0.19837 0.00000 Uiso 1.00
O157 O -0.23436 2.39887 -0.58994 0.00000 Uiso 1.00
O158 O -0.14374 2.32055 0.29960 0.00000 Uiso 1.00
O159 O -0.55150 2.17471 -0.42052 0.00000 Uiso 1.00
O160 O -0.45897 2.08211 0.41307 0.00000 Uiso 1.00
C161 C -0.42178 1.81166 0.12403 0.00000 Uiso 1.00
C162 C -0.42767 1.77038 -0.09979 0.00000 Uiso 1.00
C163 C -0.39002 1.73729 -0.09568 0.00000 Uiso 1.00
C164 C -0.34554 1.74652 0.12950 0.00000 Uiso 1.00
C165 C -0.34043 1.78994 0.34447 0.00000 Uiso 1.00
C166 C -0.37783 1.82113 0.34290 0.00000 Uiso 1.00
C167 C -0.39720 1.69419 -0.31260 0.00000 Uiso 1.00
C168 C -0.44251 1.68569 -0.53245 0.00000 Uiso 1.00
C169 C -0.47864 1.71898 -0.53933 0.00000 Uiso 1.00
C170 C -0.47148 1.76146 -0.32663 0.00000 Uiso 1.00
H171 H -0.30681 1.79919 0.52742 0.00000 Uiso 1.00
H172 H -0.37188 1.85337 0.52202 0.00000 Uiso 1.00
H173 H -0.45055 1.65277 -0.70691 0.00000 Uiso 1.00
H174 H -0.51317 1.71101 -0.71757 0.00000 Uiso 1.00
C175 C -0.30831 1.71104 0.14487 0.00000 Uiso 1.00
C176 C -0.31577 1.66760 -0.07009 0.00000 Uiso 1.00
C177 C -0.27990 1.63066 -0.04526 0.00000 Uiso 1.00
C178 C -0.23754 1.63521 0.20209 0.00000 Uiso 1.00
C179 C -0.22992 1.67831 0.41140 0.00000 Uiso 1.00
C180 C -0.26403 1.71584 0.38210 0.00000 Uiso 1.00
C181 C -0.28665 1.58900 -0.26695 0.00000 Uiso 1.00
C182 C -0.32932 1.58277 -0.50462 0.00000 Uiso 1.00
C183 C -0.36518 1.61725 -0.52397 0.00000 Uiso 1.00
C184 C -0.35965 1.66001 -0.30453 0.00000 Uiso 1.00
H185 H -0.19664 1.68324 0.60664 0.00000 Uiso 1.00
H186 H -0.25599 1.74833 0.55963 0.00000 Uiso 1.00
H187 H -0.33542 1.55044 -0.68328 0.00000 Uiso 1.00
H188 H -0.39798 1.60996 -0.71806 0.00000 Uiso 1.00
C189 C -0.20061 1.59336 0.25180 0.00000 Uiso 1.00
C190 C -0.24840 1.55106 -0.25945 0.00000 Uiso 1.00
C191 C -0.46244 1.84478 0.13726 0.00000 Uiso 1.00
C192 C -0.51153 1.79731 -0.35051 0.00000 Uiso 1.00
O193 O -0.16661 1.59225 0.48811 0.00000 Uiso 1.00
O194 O -0.25172 1.51885 -0.47219 0.00000 Uiso 1.00
O195 O -0.46023 1.87620 0.35128 0.00000 Uiso 1.00
O196 O -0.54852 1.79345 -0.56248 0.00000 Uiso 1.00

loop_
_geom_bond_atom_site_label_1
_geom_bond_atom_site_label_2
_geom_bond_distance
_geom_bond_site_symmetry_2
_ccdc_geom_bond_type
C1 C2 1.371 . A
C1 C6 1.415 . A
C1 N20 1.431 . S
C2 C3 1.378 . A
C2 H23 1.100 . S
C3 C4 1.424 . A
C3 N22 1.445 . S
C4 C5 1.421 . A
C4 C7 1.417 . A
C5 C6 1.419 . A
C5 C10 1.395 . A
C6 C13 1.413 . A
C7 C8 1.365 . A
C7 H24 1.099 . S
C8 C9 1.417 . A
C8 H17 1.098 . S
C9 C10 1.418 . A
C9 C14 1.420 . A
C10 C11 1.422 . A
C11 C12 1.416 . A
C11 C16 1.421 . A
C12 C13 1.359 . A
C12 H25 1.096 . S
C13 H18 1.097 . S
C14 C15 1.374 . A
C14 N19 1.427 . S
C15 C16 1.371 . A
C15 H26 1.101 . S
C16 N21 1.433 . S
N19 C153 1.403 1_335 S
N19 C154 1.408 1_335 S
N20 C58 1.404 . S
N20 C57 1.415 . S
N21 C189 1.411 1_345 S
N21 C190 1.414 1_345 S
N22 C93 1.410 . S
N22 C94 1.421 . S
C27 C28 1.398 . A
C27 C32 1.387 . A
C27 C57 1.506 . S
C28 C29 1.408 . A
C28 C36 1.396 . A
C29 C30 1.408 . A
C29 C33 1.407 . A
C30 C31 1.416 . A
C30 C41 1.426 . S
C31 C32 1.380 . A
C31 H37 1.098 . S
C32 H38 1.101 . S
C33 C34 1.413 . A
C33 C50 1.416 . S
C34 C35 1.374 . A
C34 H39 1.097 . S
C35 C36 1.385 . A
C35 H40 1.101 . S
C36 C58 1.491 . S
C41 C42 1.409 . A
C41 C46 1.414 . A
C42 C43 1.407 . A
C42 C50 1.407 . A
C43 C44 1.398 . A
C43 C47 1.396 . A
C44 C45 1.386 . A
C44 C55 1.506 . S
C45 C46 1.380 . A
C45 H51 1.101 . S
C46 H52 1.098 . S
C47 C48 1.384 . A
C47 C56 1.491 . S
C48 C49 1.373 . A
C48 H53 1.101 . S
C49 C50 1.416 . A
C49 H54 1.098 . S
C55 O59 1.215 . D
C55 N119 1.416 1_445 S
C56 O60 1.215 . D
C56 N119 1.409 1_445 S
C57 O61 1.214 . D
C58 O62 1.216 . D
C63 C64 1.393 . A
C63 C68 1.385 . A
C63 C93 1.491 . S
C64 C65 1.409 . A
C64 C72 1.397 . A
C65 C66 1.408 . A
C65 C69 1.408 . A
C66 C67 1.414 . A
C66 C77 1.419 . S
C67 C68 1.372 . A
C67 H73 1.097 . S
C68 H74 1.101 . S
C69 C70 1.415 . A
C69 C86 1.426 . S
C70 C71 1.381 . A
C70 H75 1.098 . S
C71 C72 1.387 . A
C71 H76 1.101 . S
C72 C94 1.513 . S
C77 C78 1.407 . A
C77 C82 1.415 . A
C78 C79 1.406 . A
C78 C86 1.408 . A
C79 C80 1.400 . A
C79 C83 1.400 . A
C80 C81 1.381 . A
C80 C91 1.492 . S
C81 C82 1.375 . A
C81 H87 1.100 . S
C82 H88 1.096 . S
C83 C84 1.383 . A
C83 C92 1.508 . S
C84 C85 1.381 . A
C84 H89 1.102 . S
C85 C86 1.418 . A
C85 H90 1.098 . S
C91 O95 1.217 . D
C91 N118 1.403 1_435 S
C92 O96 1.214 . D
C92 N118 1.404 1_435 S
C93 O97 1.213 . D
C94 O98 1.215 . D
C99 C100 1.387 . A
C99 C104 1.425 . A
C99 N118 1.449 . S
C100 C101 1.375 . A
C100 H121 1.100 . S
C101 C102 1.416 . A
C101 N120 1.432 . S
C102 C103 1.416 . A
C102 C105 1.418 . A
C103 C104 1.416 . A
C103 C108 1.391 . A
C104 C111 1.424 . A
C105 C106 1.363 . A
C105 H122 1.098 . S
C106 C107 1.418 . A
C106 H115 1.099 . S
C107 C108 1.413 . A
C107 C112 1.414 . A
C108 C109 1.413 . A
C109 C110 1.420 . A
C109 C114 1.428 . A
C110 C111 1.369 . A
C110 H123 1.098 . S
C111 H116 1.099 . S
C112 C113 1.380 . A
C112 N117 1.433 . S
C113 C114 1.379 . A
C113 H124 1.096 . S
C114 N119 1.443 . S
N117 C191 1.415 . S
N117 C192 1.401 . S
N118 C91 1.403 1_675 S
N118 C92 1.404 1_675 S
N119 C55 1.416 1_665 S
N119 C56 1.409 1_665 S
N120 C155 1.409 . S
N120 C156 1.412 . S
C125 C126 1.397 . A
C125 C130 1.385 . A
C125 C155 1.496 . S
C126 C127 1.410 . A
C126 C134 1.398 . A
C127 C128 1.407 . A
C127 C131 1.409 . A
C128 C129 1.414 . A
C128 C139 1.420 . S
C129 C130 1.373 . A
C129 H135 1.097 . S
C130 H136 1.101 . S
C131 C132 1.414 . A
C131 C148 1.425 . S
C132 C133 1.377 . A
C132 H137 1.097 . S
C133 C134 1.385 . A
C133 H138 1.101 . S
C134 C156 1.502 . S
C139 C140 1.407 . A
C139 C144 1.414 . A
C140 C141 1.409 . A
C140 C148 1.407 . A
C141 C142 1.397 . A
C141 C145 1.399 . A
C142 C143 1.384 . A
C142 C153 1.491 . S
C143 C144 1.373 . A
C143 H149 1.101 . S
C144 H150 1.096 . S
C145 C146 1.386 . A
C145 C154 1.507 . S
C146 C147 1.378 . A
C146 H151 1.101 . S
C147 C148 1.416 . A
C147 H152 1.098 . S
C153 O157 1.216 . D
C153 N19 1.403 1_775 S
C154 O158 1.213 . D
C154 N19 1.408 1_775 S
C155 O159 1.215 . D
C156 O160 1.216 . D
C161 C162 1.398 . A
C161 C166 1.385 . A
C161 C191 1.505 . S
C162 C163 1.409 . A
C162 C170 1.395 . A
C163 C164 1.407 . A
C163 C167 1.408 . A
C164 C165 1.415 . A
C164 C175 1.424 . S
C165 C166 1.378 . A
C165 H171 1.097 . S
C166 H172 1.101 . S
C167 C168 1.414 . A
C167 C184 1.419 . S
C168 C169 1.372 . A
C168 H173 1.097 . S
C169 C170 1.385 . A
C169 H174 1.102 . S
C170 C192 1.490 . S
C175 C176 1.409 . A
C175 C180 1.415 . A
C176 C177 1.409 . A
C176 C184 1.407 . A
C177 C178 1.396 . A
C177 C181 1.396 . A
C178 C179 1.386 . A
C178 C189 1.503 . S
C179 C180 1.377 . A
C179 H185 1.101 . S
C180 H186 1.097 . S
C181 C182 1.385 . A
C181 C190 1.495 . S
C182 C183 1.373 . A
C182 H187 1.101 . S
C183 C184 1.414 . A
C183 H188 1.096 . S
C189 O193 1.213 . D
C189 N21 1.411 1_765 S
C190 O194 1.218 . D
C190 N21 1.414 1_765 S
C191 O195 1.216 . D
C192 O196 1.210 . D
